data_2220725
loop_
_publ_author_name
'Gowda, B. Thimme'
'Foro, Sabine'
'Babitha, K. S.'
'Fuess, Hartmut'

_publ_section_title
;
 <i>N</i>-(2,3-Dimethylphenyl)benzenesulfonamide
;
_journal_coeditor_code BT2853
_journal_issue 2
_journal_name_full 'Acta Crystallographica Section E'
_journal_page_first o366
_journal_paper_doi 10.1107/S1600536809002098
_journal_volume 65
_journal_year 2009
_chemical_formula_iupac 'C14 H15 N O2 S'
_chemical_formula_moiety 'C14 H15 N O2 S'
_chemical_formula_sum 'C14 H15 N O2 S'
_chemical_formula_weight 261.33
_chemical_name_systematic
;
<i>N</i>-(2,3-Dimethylphenyl)benzenesulfonamide
;
_space_group_IT_number 19
_symmetry_cell_setting orthorhombic
_symmetry_space_group_name_Hall 'P 2ac 2ab'
_symmetry_space_group_name_H-M 'P 21 21 21'
_atom_sites_solution_hydrogens geom
_atom_sites_solution_primary direct
_atom_sites_solution_secondary difmap
_audit_creation_method SHELXL-97
_cell_angle_alpha 90.00
_cell_angle_beta 90.00
_cell_angle_gamma 90.00
_cell_formula_units_Z 4
_cell_length_a 6.3969(5)
_cell_length_b 8.8767(6)
_cell_length_c 23.082(2)
_cell_measurement_reflns_used 2432
_cell_measurement_temperature 299(2)
_cell_measurement_theta_max 27.72
_cell_measurement_theta_min 2.29
_cell_volume 1310.67(18)
_computing_cell_refinement
;
CrysAlis RED (Oxford Diffraction, 2007)
;
_computing_data_collection
;
CrysAlis CCD (Oxford Diffraction, 2004)
;
_computing_data_reduction
;
CrysAlis RED (Oxford Diffraction, 2004)
;
_computing_molecular_graphics 'PLATON (Spek, 2003)'
_computing_publication_material 'SHELXL97 (Sheldrick, 2008)'
_computing_structure_refinement 'SHELXL97 (Sheldrick, 2008)'
_computing_structure_solution 'SHELXS97 (Sheldrick, 2008)'
_diffrn_ambient_temperature 299(2)
_diffrn_measured_fraction_theta_full 0.990
_diffrn_measured_fraction_theta_max 0.990
_diffrn_measurement_device_type
;
Oxford Diffraction Xcalibur diffractometer with Sapphire CCD detector
;
_diffrn_measurement_method
;
Rotation method data acquisition using \w and \f
;
_diffrn_radiation_monochromator graphite
_diffrn_radiation_source 'fine-focus sealed tube'
_diffrn_radiation_type MoK\a
_diffrn_radiation_wavelength 0.71073
_diffrn_reflns_av_R_equivalents 0.0139
_diffrn_reflns_av_sigmaI/netI 0.0229
_diffrn_reflns_limit_h_max 7
_diffrn_reflns_limit_h_min -7
_diffrn_reflns_limit_k_max 11
_diffrn_reflns_limit_k_min -5
_diffrn_reflns_limit_l_max 28
_diffrn_reflns_limit_l_min -13
_diffrn_reflns_number 5869
_diffrn_reflns_theta_full 26.37
_diffrn_reflns_theta_max 26.37
_diffrn_reflns_theta_min 3.30
_diffrn_standards_decay_% 0
_exptl_absorpt_coefficient_mu 0.240
_exptl_absorpt_correction_T_max 0.9580
_exptl_absorpt_correction_T_min 0.8893
_exptl_absorpt_correction_type multi-scan
_exptl_absorpt_process_details '(CrysAlis RED; Oxford Diffraction, 2007)'
_exptl_crystal_colour colourless
_exptl_crystal_density_diffrn 1.324
_exptl_crystal_density_method 'not measured'
_exptl_crystal_description rod
_exptl_crystal_F_000 552
_exptl_crystal_size_max 0.50
_exptl_crystal_size_mid 0.30
_exptl_crystal_size_min 0.18
_refine_diff_density_max 0.202
_refine_diff_density_min -0.193
_refine_ls_abs_structure_details 'Flack (1983), 1060 Friedel pairs'
_refine_ls_abs_structure_Flack -0.04(9)
_refine_ls_extinction_method none
_refine_ls_goodness_of_fit_ref 1.070
_refine_ls_hydrogen_treatment mixed
_refine_ls_matrix_type full
_refine_ls_number_parameters 168
_refine_ls_number_reflns 2611
_refine_ls_number_restraints 0
_refine_ls_restrained_S_all 1.070
_refine_ls_R_factor_all 0.0434
_refine_ls_R_factor_gt 0.0340
_refine_ls_shift/su_max 0.025
_refine_ls_shift/su_mean 0.001
_refine_ls_structure_factor_coef Fsqd
_refine_ls_weighting_details 'calc w=1/[\s^2^(Fo^2^)+(0.0525P)^2^+0.1566P] where P=(Fo^2^+2Fc^2^)/3'
_refine_ls_weighting_scheme calc
_refine_ls_wR_factor_gt 0.0883
_refine_ls_wR_factor_ref 0.0935
_reflns_number_gt 2200
_reflns_number_total 2611
_reflns_threshold_expression I>2\s(I)
_cod_data_source_file bt2853.cif
_cod_data_source_block I
_cod_database_code 2220725
_cod_database_fobs_code 2220725

loop_
_symmetry_equiv_pos_as_xyz
'x, y, z'
'-x+1/2, -y, z+1/2'
'x+1/2, -y+1/2, -z'
'-x, y+1/2, -z+1/2'

loop_
_atom_site_type_symbol
_atom_site_label
_atom_site_fract_x
_atom_site_fract_y
_atom_site_fract_z
_atom_site_U_iso_or_equiv
_atom_site_adp_type
_atom_site_calc_flag
_atom_site_refinement_flags
_atom_site_occupancy
_atom_site_disorder_assembly
_atom_site_disorder_group
C C1 0.2823(3) -0.0378(2) 0.43543(9) 0.0389(5) Uani d . 1 . .
C C2 0.4720(4) -0.0422(3) 0.46456(11) 0.0507(6) Uani d . 1 . .
H H2 0.5124 0.0374 0.4882 0.061 Uiso calc R 1 . .
C C3 0.5998(4) -0.1662(3) 0.45797(13) 0.0651(7) Uani d . 1 . .
H H3 0.7262 -0.1708 0.4778 0.078 Uiso calc R 1 . .
C C4 0.5424(5) -0.2816(3) 0.42263(14) 0.0701(9) Uani d . 1 . .
H H4 0.6285 -0.3655 0.4189 0.084 Uiso calc R 1 . .
C C5 0.3566(6) -0.2746(3) 0.39226(13) 0.0740(9) Uani d . 1 . .
H H5 0.3206 -0.3519 0.3670 0.089 Uiso calc R 1 . .
C C6 0.2245(5) -0.1532(3) 0.39934(11) 0.0564(6) Uani d . 1 . .
H H6 0.0974 -0.1496 0.3798 0.068 Uiso calc R 1 . .
C C7 0.2683(4) 0.2922(2) 0.36164(9) 0.0419(5) Uani d . 1 . .
C C8 0.1257(4) 0.3805(2) 0.33190(9) 0.0441(5) Uani d . 1 . .
C C9 0.1664(4) 0.4088(3) 0.27267(10) 0.0536(6) Uani d . 1 . .
C C10 0.3383(5) 0.3483(3) 0.24667(12) 0.0701(8) Uani d . 1 . .
H H10 0.3632 0.3679 0.2077 0.084 Uiso calc R 1 . .
C C11 0.4762(5) 0.2585(3) 0.27715(13) 0.0757(9) Uani d . 1 . .
H H11 0.5909 0.2167 0.2583 0.091 Uiso calc R 1 . .
C C12 0.4452(4) 0.2308(3) 0.33475(11) 0.0566(7) Uani d . 1 . .
H H12 0.5395 0.1724 0.3557 0.068 Uiso calc R 1 . .
C C13 -0.0598(4) 0.4452(3) 0.36156(12) 0.0601(7) Uani d . 1 . .
H H13A -0.0457 0.5528 0.3637 0.072 Uiso calc R 1 . .
H H13B -0.0697 0.4045 0.4000 0.072 Uiso calc R 1 . .
H H13C -0.1837 0.4203 0.3402 0.072 Uiso calc R 1 . .
C C14 0.0210(6) 0.5071(4) 0.23845(14) 0.0840(10) Uani d . 1 . .
H H14A 0.0214 0.6070 0.2544 0.101 Uiso calc R 1 . .
H H14B -0.1179 0.4664 0.2402 0.101 Uiso calc R 1 . .
H H14C 0.0665 0.5108 0.1988 0.101 Uiso calc R 1 . .
N N1 0.2351(3) 0.2670(2) 0.42314(7) 0.0413(5) Uani d . 1 . .
H H1N 0.337(4) 0.290(3) 0.4439(10) 0.050 Uiso d . 1 . .
O O1 -0.0648(3) 0.09633(19) 0.41129(7) 0.0567(5) Uani d . 1 . .
O O2 0.0967(3) 0.13781(18) 0.50761(6) 0.0577(5) Uani d . 1 . .
S S1 0.11619(8) 0.11797(6) 0.44610(2) 0.04071(16) Uani d . 1 . .

loop_
_atom_site_aniso_label
_atom_site_aniso_U_11
_atom_site_aniso_U_22
_atom_site_aniso_U_33
_atom_site_aniso_U_12
_atom_site_aniso_U_13
_atom_site_aniso_U_23
C1 0.0474(12) 0.0325(11) 0.0367(11) -0.0028(9) 0.0072(10) 0.0039(9)
C2 0.0512(14) 0.0446(13) 0.0562(15) 0.0015(11) -0.0003(11) 0.0037(11)
C3 0.0525(15) 0.0602(15) 0.0826(19) 0.0094(13) 0.0059(15) 0.0201(14)
C4 0.074(2) 0.0485(16) 0.088(2) 0.0167(14) 0.0292(17) 0.0089(14)
C5 0.103(3) 0.0439(14) 0.0747(19) -0.0003(17) 0.0165(19) -0.0139(13)
C6 0.0650(16) 0.0453(14) 0.0588(15) -0.0036(13) 0.0013(12) -0.0065(11)
C7 0.0453(13) 0.0366(12) 0.0437(12) -0.0046(10) -0.0013(10) 0.0016(9)
C8 0.0463(11) 0.0389(11) 0.0471(11) -0.0040(12) -0.0060(10) -0.0038(10)
C9 0.0728(18) 0.0463(13) 0.0418(12) -0.0153(12) -0.0039(12) 0.0044(10)
C10 0.095(2) 0.0610(17) 0.0545(15) -0.0060(16) 0.0127(16) 0.0077(13)
C11 0.0747(19) 0.0694(19) 0.083(2) 0.0123(16) 0.0330(17) 0.0058(16)
C12 0.0488(15) 0.0536(15) 0.0674(17) 0.0070(12) 0.0105(12) 0.0128(12)
C13 0.0515(16) 0.0658(16) 0.0631(16) 0.0125(13) 0.0018(12) 0.0035(13)
C14 0.089(2) 0.094(2) 0.069(2) -0.002(2) -0.0176(18) 0.0251(17)
N1 0.0473(11) 0.0380(10) 0.0384(10) -0.0017(9) -0.0094(9) -0.0001(8)
O1 0.0425(10) 0.0555(11) 0.0721(11) -0.0045(8) -0.0070(7) 0.0018(8)
O2 0.0708(11) 0.0589(10) 0.0432(8) 0.0133(10) 0.0158(8) 0.0008(7)
S1 0.0425(3) 0.0397(3) 0.0399(3) 0.0026(3) 0.0038(2) 0.0009(2)

loop_
_atom_type_symbol
_atom_type_description
_atom_type_scat_dispersion_real
_atom_type_scat_dispersion_imag
_atom_type_scat_source
C C 0.0033 0.0016 'International Tables Vol C Tables 4.2.6.8 and 6.1.1.4'
H H 0.0000 0.0000 'International Tables Vol C Tables 4.2.6.8 and 6.1.1.4'
N N 0.0061 0.0033 'International Tables Vol C Tables 4.2.6.8 and 6.1.1.4'
O O 0.0106 0.0060 'International Tables Vol C Tables 4.2.6.8 and 6.1.1.4'
S S 0.1246 0.1234 'International Tables Vol C Tables 4.2.6.8 and 6.1.1.4'

loop_
_geom_angle_atom_site_label_1
_geom_angle_atom_site_label_2
_geom_angle_atom_site_label_3
_geom_angle_site_symmetry_1
_geom_angle_site_symmetry_3
_geom_angle
_geom_angle_publ_flag
C6 C1 C2 . . 120.6(2) ?
C6 C1 S1 . . 120.57(19) ?
C2 C1 S1 . . 118.80(16) ?
C3 C2 C1 . . 119.2(2) ?
C3 C2 H2 . . 120.4 ?
C1 C2 H2 . . 120.4 ?
C4 C3 C2 . . 120.4(3) ?
C4 C3 H3 . . 119.8 ?
C2 C3 H3 . . 119.8 ?
C3 C4 C5 . . 120.2(3) ?
C3 C4 H4 . . 119.9 ?
C5 C4 H4 . . 119.9 ?
C6 C5 C4 . . 120.1(3) ?
C6 C5 H5 . . 119.9 ?
C4 C5 H5 . . 119.9 ?
C1 C6 C5 . . 119.4(3) ?
C1 C6 H6 . . 120.3 ?
C5 C6 H6 . . 120.3 ?
C8 C7 C12 . . 122.2(2) ?
C8 C7 N1 . . 118.4(2) ?
C12 C7 N1 . . 119.4(2) ?
C7 C8 C9 . . 117.3(2) ?
C7 C8 C13 . . 121.1(2) ?
C9 C8 C13 . . 121.6(2) ?
C10 C9 C8 . . 120.3(2) ?
C10 C9 C14 . . 119.8(2) ?
C8 C9 C14 . . 119.9(2) ?
C9 C10 C11 . . 121.2(3) ?
C9 C10 H10 . . 119.4 ?
C11 C10 H10 . . 119.4 ?
C12 C11 C10 . . 120.4(3) ?
C12 C11 H11 . . 119.8 ?
C10 C11 H11 . . 119.8 ?
C11 C12 C7 . . 118.6(3) ?
C11 C12 H12 . . 120.7 ?
C7 C12 H12 . . 120.7 ?
C8 C13 H13A . . 109.5 ?
C8 C13 H13B . . 109.5 ?
H13A C13 H13B . . 109.5 ?
C8 C13 H13C . . 109.5 ?
H13A C13 H13C . . 109.5 ?
H13B C13 H13C . . 109.5 ?
C9 C14 H14A . . 109.5 ?
C9 C14 H14B . . 109.5 ?
H14A C14 H14B . . 109.5 ?
C9 C14 H14C . . 109.5 ?
H14A C14 H14C . . 109.5 ?
H14B C14 H14C . . 109.5 ?
C7 N1 S1 . . 121.07(14) ?
C7 N1 H1N . . 114.0(17) ?
S1 N1 H1N . . 112.4(17) ?
O1 S1 O2 . . 120.28(11) ?
O1 S1 N1 . . 107.97(10) ?
O2 S1 N1 . . 105.37(10) ?
O1 S1 C1 . . 107.82(10) ?
O2 S1 C1 . . 106.68(10) ?
N1 S1 C1 . . 108.24(9) ?

loop_
_geom_bond_atom_site_label_1
_geom_bond_atom_site_label_2
_geom_bond_site_symmetry_2
_geom_bond_distance
_geom_bond_publ_flag
C1 C6 . 1.371(3) ?
C1 C2 . 1.388(3) ?
C1 S1 . 1.762(2) ?
C2 C3 . 1.379(4) ?
C2 H2 . 0.9300 ?
C3 C4 . 1.360(4) ?
C3 H3 . 0.9300 ?
C4 C5 . 1.381(5) ?
C4 H4 . 0.9300 ?
C5 C6 . 1.380(4) ?
C5 H5 . 0.9300 ?
C6 H6 . 0.9300 ?
C7 C8 . 1.385(3) ?
C7 C12 . 1.401(3) ?
C7 N1 . 1.453(3) ?
C8 C9 . 1.414(3) ?
C8 C13 . 1.485(3) ?
C9 C10 . 1.363(4) ?
C9 C14 . 1.500(4) ?
C10 C11 . 1.381(4) ?
C10 H10 . 0.9300 ?
C11 C12 . 1.367(4) ?
C11 H11 . 0.9300 ?
C12 H12 . 0.9300 ?
C13 H13A . 0.9600 ?
C13 H13B . 0.9600 ?
C13 H13C . 0.9600 ?
C14 H14A . 0.9600 ?
C14 H14B . 0.9600 ?
C14 H14C . 0.9600 ?
N1 S1 . 1.615(2) ?
N1 H1N . 0.84(3) ?
O1 S1 . 1.4221(17) ?
O2 S1 . 1.4362(15) ?

loop_
_geom_hbond_atom_site_label_D
_geom_hbond_atom_site_label_H
_geom_hbond_atom_site_label_A
_geom_hbond_site_symmetry_A
_geom_hbond_distance_DH
_geom_hbond_distance_HA
_geom_hbond_distance_DA
_geom_hbond_angle_DHA
N1 H1N O2 3_556 0.84(3) 2.10(3) 2.936(2) 176(2)

loop_
_geom_torsion_atom_site_label_1
_geom_torsion_atom_site_label_2
_geom_torsion_atom_site_label_3
_geom_torsion_atom_site_label_4
_geom_torsion_site_symmetry_1
_geom_torsion_site_symmetry_2
_geom_torsion_site_symmetry_3
_geom_torsion_site_symmetry_4
_geom_torsion
_geom_torsion_publ_flag
C6 C1 C2 C3 . . . . -1.7(3) ?
S1 C1 C2 C3 . . . . 177.83(19) ?
C1 C2 C3 C4 . . . . 1.1(4) ?
C2 C3 C4 C5 . . . . 1.0(4) ?
C3 C4 C5 C6 . . . . -2.5(4) ?
C2 C1 C6 C5 . . . . 0.2(4) ?
S1 C1 C6 C5 . . . . -179.3(2) ?
C4 C5 C6 C1 . . . . 1.9(4) ?
C12 C7 C8 C9 . . . . -0.8(3) ?
N1 C7 C8 C9 . . . . 177.31(19) ?
C12 C7 C8 C13 . . . . -179.5(2) ?
N1 C7 C8 C13 . . . . -1.4(3) ?
C7 C8 C9 C10 . . . . 1.1(3) ?
C13 C8 C9 C10 . . . . 179.7(2) ?
C7 C8 C9 C14 . . . . -178.3(2) ?
C13 C8 C9 C14 . . . . 0.3(3) ?
C8 C9 C10 C11 . . . . 0.0(4) ?
C14 C9 C10 C11 . . . . 179.4(3) ?
C9 C10 C11 C12 . . . . -1.4(5) ?
C10 C11 C12 C7 . . . . 1.6(4) ?
C8 C7 C12 C11 . . . . -0.5(4) ?
N1 C7 C12 C11 . . . . -178.6(2) ?
C8 C7 N1 S1 . . . . 95.3(2) ?
C12 C7 N1 S1 . . . . -86.4(2) ?
C7 N1 S1 O1 . . . . -45.5(2) ?
C7 N1 S1 O2 . . . . -175.20(17) ?
C7 N1 S1 C1 . . . . 70.97(19) ?
C6 C1 S1 O1 . . . . -1.1(2) ?
C2 C1 S1 O1 . . . . 179.35(17) ?
C6 C1 S1 O2 . . . . 129.3(2) ?
C2 C1 S1 O2 . . . . -50.2(2) ?
C6 C1 S1 N1 . . . . -117.7(2) ?
C2 C1 S1 N1 . . . . 62.79(19) ?

loop_
_cod_related_entry_id
_cod_related_entry_database
_cod_related_entry_code
1 ChemSpider 260502
